data_4026798
loop_
_publ_author_name
'Tapas Guchhait'
'Ganesan Mani'

_publ_section_title
;
 Dipyrrolylmethane-based Macrobicyclic Azacryptand: Synthesis, X-ray
 Structures, Conformational and Anion Binding Properties
;
_journal_name_full 'Journal of Organic Chemistry'
_journal_page_first 10114
_journal_page_last 10121
_journal_paper_doi 10.1021/jo201969f
_journal_volume 76
_journal_year 2011
_chemical_formula_sum 'C61 H96 F N9'
_chemical_formula_weight 974.47
_chemical_name_systematic
;
 ?
;
_space_group_IT_number 14
_symmetry_cell_setting monoclinic
_symmetry_space_group_name_Hall '-P 2ybc'
_symmetry_space_group_name_H-M 'P 1 21/c 1'
_atom_sites_solution_hydrogens geom
_atom_sites_solution_primary direct
_atom_sites_solution_secondary difmap
_audit_creation_method SHELXL-97
_cell_angle_alpha 90.00
_cell_angle_beta 100.538(8)
_cell_angle_gamma 90.00
_cell_formula_units_Z 4
_cell_length_a 13.148(3)
_cell_length_b 23.572(6)
_cell_length_c 19.584(5)
_cell_measurement_reflns_used 10509
_cell_measurement_temperature 293(2)
_cell_measurement_theta_max 25.00
_cell_measurement_theta_min 1.37
_cell_volume 5967(3)
_computing_structure_refinement 'SHELXL-97 (Sheldrick, 2008)'
_computing_structure_solution 'SHELXS-97 (Sheldrick, 1990)'
_diffrn_ambient_temperature 293(2)
_diffrn_measured_fraction_theta_full 1.000
_diffrn_measured_fraction_theta_max 1.000
_diffrn_measurement_device_type 'Bruker-APEX-II CCD area detector'
_diffrn_measurement_method hemisphere
_diffrn_radiation_monochromator graphite
_diffrn_radiation_source 'fine-focus sealed tube'
_diffrn_radiation_type MoK\a
_diffrn_radiation_wavelength 0.71073
_diffrn_reflns_av_R_equivalents 0.1533
_diffrn_reflns_av_sigmaI/netI 0.1066
_diffrn_reflns_limit_h_max 15
_diffrn_reflns_limit_h_min -15
_diffrn_reflns_limit_k_max 28
_diffrn_reflns_limit_k_min -28
_diffrn_reflns_limit_l_max 23
_diffrn_reflns_limit_l_min -22
_diffrn_reflns_number 71276
_diffrn_reflns_theta_full 25.00
_diffrn_reflns_theta_max 25.00
_diffrn_reflns_theta_min 1.37
_exptl_absorpt_coefficient_mu 0.066
_exptl_absorpt_correction_T_max 0.9934
_exptl_absorpt_correction_T_min 0.9875
_exptl_absorpt_correction_type multi-scan
_exptl_absorpt_process_details SADABS
_exptl_crystal_colour Colorless
_exptl_crystal_density_diffrn 1.085
_exptl_crystal_description Prism
_exptl_crystal_F_000 2136
_exptl_crystal_size_max 0.19
_exptl_crystal_size_mid 0.18
_exptl_crystal_size_min 0.10
_refine_diff_density_max 0.720
_refine_diff_density_min -0.286
_refine_diff_density_rms 0.043
_refine_ls_extinction_method none
_refine_ls_goodness_of_fit_ref 0.994
_refine_ls_hydrogen_treatment mixed
_refine_ls_matrix_type full
_refine_ls_number_parameters 658
_refine_ls_number_reflns 10509
_refine_ls_number_restraints 15
_refine_ls_restrained_S_all 0.993
_refine_ls_R_factor_all 0.1860
_refine_ls_R_factor_gt 0.0700
_refine_ls_shift/su_max 0.000
_refine_ls_shift/su_mean 0.000
_refine_ls_structure_factor_coef Fsqd
_refine_ls_weighting_details 'calc w=1/[\s^2^(Fo^2^)+(0.0991P)^2^+0.1860P] where P=(Fo^2^+2Fc^2^)/3'
_refine_ls_weighting_scheme calc
_refine_ls_wR_factor_gt 0.1657
_refine_ls_wR_factor_ref 0.2212
_reflns_number_gt 4416
_reflns_number_total 10509
_reflns_threshold_expression >2\s(I)
_cod_data_source_file jo201969f_si_004.cif
_cod_data_source_block compound4
_cod_database_code 4026798

loop_
_symmetry_equiv_pos_as_xyz
'x, y, z'
'-x, y+1/2, -z+1/2'
'-x, -y, -z'
'x, -y-1/2, z-1/2'

loop_
_atom_site_label
_atom_site_type_symbol
_atom_site_fract_x
_atom_site_fract_y
_atom_site_fract_z
_atom_site_U_iso_or_equiv
_atom_site_adp_type
_atom_site_occupancy
_atom_site_symmetry_multiplicity
_atom_site_calc_flag
_atom_site_refinement_flags
C1 C 0.1405(3) -0.00627(18) 0.4244(2) 0.0709(12) Uani 1 1 d .
H04C H 0.0766 -0.0100 0.3910 0.085 Uiso 1 1 calc R
H04D H 0.1315 -0.0250 0.4669 0.085 Uiso 1 1 calc R
C2 C 0.2257(3) -0.03398(18) 0.3967(2) 0.0621(11) Uani 1 1 d .
C3 C 0.2794(4) -0.08247(18) 0.4162(2) 0.0704(12) Uani 1 1 d .
H033 H 0.2636 -0.1093 0.4475 0.085 Uiso 1 1 calc R
C4 C 0.3626(4) -0.08464(18) 0.3808(2) 0.0698(12) Uani 1 1 d .
H040 H 0.4120 -0.1133 0.3847 0.084 Uiso 1 1 calc R
C5 C 0.3591(3) -0.03749(18) 0.3393(2) 0.0604(11) Uani 1 1 d .
C6 C 0.4381(3) -0.01324(17) 0.2998(2) 0.0617(11) Uani 1 1 d .
C7 C 0.4779(3) 0.04365(18) 0.3345(2) 0.0745(13) Uani 1 1 d .
H04A H 0.5280 0.0596 0.3092 0.089 Uiso 1 1 calc R
H04B H 0.4202 0.0699 0.3303 0.089 Uiso 1 1 calc R
C8 C 0.5284(4) 0.0390(2) 0.4120(2) 0.1104(19) Uani 1 1 d .
H05A H 0.5506 0.0758 0.4294 0.166 Uiso 1 1 calc R
H05B H 0.5870 0.0140 0.4168 0.166 Uiso 1 1 calc R
H05C H 0.4790 0.0241 0.4378 0.166 Uiso 1 1 calc R
C9 C 0.5278(3) -0.0567(2) 0.3054(3) 0.0862(15) Uani 1 1 d .
H04J H 0.5448 -0.0695 0.3532 0.103 Uiso 1 1 calc R
H04K H 0.5030 -0.0894 0.2771 0.103 Uiso 1 1 calc R
C10 C 0.6280(4) -0.0355(2) 0.2834(3) 0.119(2) Uani 1 1 d .
H05M H 0.6781 -0.0656 0.2891 0.178 Uiso 1 1 calc R
H05N H 0.6550 -0.0039 0.3119 0.178 Uiso 1 1 calc R
H05O H 0.6132 -0.0240 0.2357 0.178 Uiso 1 1 calc R
C11 C 0.3945(3) -0.00135(18) 0.2244(2) 0.0627(11) Uani 1 1 d .
C12 C 0.4204(4) -0.0215(2) 0.1637(3) 0.0866(15) Uani 1 1 d .
H047 H 0.4640 -0.0520 0.1604 0.104 Uiso 1 1 calc R
C13 C 0.3707(4) 0.0113(2) 0.1079(2) 0.0835(14) Uani 1 1 d .
H045 H 0.3765 0.0070 0.0616 0.100 Uiso 1 1 calc R
C14 C 0.3124(3) 0.05063(18) 0.1336(2) 0.0588(11) Uani 1 1 d .
C15 C 0.2480(3) 0.09829(18) 0.09977(19) 0.0652(11) Uani 1 1 d .
H01C H 0.2715 0.1091 0.0575 0.078 Uiso 1 1 calc R
H01D H 0.1765 0.0861 0.0874 0.078 Uiso 1 1 calc R
C16 C 0.3589(3) 0.17114(18) 0.1640(2) 0.0603(11) Uani 1 1 d .
H01A H 0.3764 0.1899 0.1236 0.072 Uiso 1 1 calc R
H01B H 0.4084 0.1408 0.1774 0.072 Uiso 1 1 calc R
C45 C 0.1770(3) 0.19087(17) 0.1209(2) 0.0620(11) Uani 1 1 d .
H01E H 0.1822 0.2009 0.0737 0.074 Uiso 1 1 calc R
H01F H 0.1914 0.2246 0.1494 0.074 Uiso 1 1 calc R
C17 C 0.3655(3) 0.21234(18) 0.2218(2) 0.0561(10) Uani 1 1 d .
C18 C 0.4114(3) 0.2643(2) 0.2316(2) 0.0714(12) Uani 1 1 d .
H043 H 0.4503 0.2818 0.2025 0.086 Uiso 1 1 calc R
C19 C 0.3889(3) 0.2868(2) 0.2946(3) 0.0755(13) Uani 1 1 d .
H034 H 0.4113 0.3216 0.3141 0.091 Uiso 1 1 calc R
C20 C 0.3286(3) 0.24851(18) 0.3217(2) 0.0583(11) Uani 1 1 d .
C21 C 0.2744(3) 0.25192(16) 0.3834(2) 0.0563(10) Uani 1 1 d .
C22 C 0.2971(4) 0.31087(18) 0.4182(2) 0.0851(14) Uani 1 1 d .
H04L H 0.2757 0.3099 0.4631 0.102 Uiso 1 1 calc R
H04M H 0.3714 0.3168 0.4267 0.102 Uiso 1 1 calc R
C23 C 0.2456(4) 0.3622(2) 0.3779(3) 0.1130(19) Uani 1 1 d .
H05J H 0.2656 0.3962 0.4039 0.170 Uiso 1 1 calc R
H05K H 0.1717 0.3580 0.3709 0.170 Uiso 1 1 calc R
H05L H 0.2670 0.3644 0.3337 0.170 Uiso 1 1 calc R
C24 C 0.1571(3) 0.24440(19) 0.3569(2) 0.0668(12) Uani 1 1 d .
H03C H 0.1341 0.2732 0.3221 0.080 Uiso 1 1 calc R
H03D H 0.1455 0.2077 0.3344 0.080 Uiso 1 1 calc R
C25 C 0.0906(3) 0.2484(2) 0.4136(2) 0.0911(15) Uani 1 1 d .
H04E H 0.0191 0.2436 0.3931 0.137 Uiso 1 1 calc R
H04F H 0.1003 0.2850 0.4356 0.137 Uiso 1 1 calc R
H04G H 0.1110 0.2193 0.4476 0.137 Uiso 1 1 calc R
C26 C 0.3072(3) 0.20690(18) 0.4384(2) 0.0554(10) Uani 1 1 d .
C27 C 0.3464(3) 0.2115(2) 0.5080(2) 0.0710(12) Uani 1 1 d .
H028 H 0.3745 0.2441 0.5308 0.085 Uiso 1 1 calc R
C28 C 0.3369(3) 0.1585(2) 0.5391(2) 0.0722(12) Uani 1 1 d .
H035 H 0.3566 0.1500 0.5860 0.087 Uiso 1 1 calc R
C29 C 0.2937(3) 0.12162(19) 0.4883(2) 0.0614(11) Uani 1 1 d .
C30 C 0.2578(3) 0.06215(19) 0.4899(2) 0.0706(12) Uani 1 1 d .
H03E H 0.3113 0.0367 0.4800 0.085 Uiso 1 1 calc R
H03F H 0.2446 0.0533 0.5358 0.085 Uiso 1 1 calc R
C31 C 0.0746(3) 0.08500(19) 0.4552(2) 0.0716(12) Uani 1 1 d .
H03A H 0.0969 0.1229 0.4706 0.086 Uiso 1 1 calc R
H03B H 0.0502 0.0662 0.4932 0.086 Uiso 1 1 calc R
C32 C -0.0125(3) 0.08924(17) 0.3945(2) 0.0614(11) Uani 1 1 d .
C33 C -0.1162(3) 0.09056(18) 0.3903(2) 0.0724(13) Uani 1 1 d .
H032 H -0.1508 0.0918 0.4277 0.087 Uiso 1 1 calc R
C34 C -0.1626(3) 0.08972(17) 0.3199(2) 0.0661(12) Uani 1 1 d .
H038 H -0.2333 0.0903 0.3025 0.079 Uiso 1 1 calc R
C35 C -0.0857(3) 0.08794(15) 0.2813(2) 0.0547(10) Uani 1 1 d .
C36 C -0.0897(3) 0.07346(16) 0.20517(19) 0.0544(10) Uani 1 1 d .
C37 C -0.0215(3) 0.02042(16) 0.2023(2) 0.0709(12) Uani 1 1 d .
H02A H -0.0226 0.0109 0.1540 0.085 Uiso 1 1 calc R
H02B H 0.0493 0.0299 0.2229 0.085 Uiso 1 1 calc R
C38 C -0.0540(4) -0.03218(18) 0.2394(3) 0.0968(16) Uani 1 1 d .
H05D H -0.0079 -0.0630 0.2349 0.145 Uiso 1 1 calc R
H05E H -0.1234 -0.0427 0.2187 0.145 Uiso 1 1 calc R
H05F H -0.0511 -0.0237 0.2876 0.145 Uiso 1 1 calc R
C39 C -0.2035(3) 0.05947(19) 0.1724(2) 0.0777(13) Uani 1 1 d .
H04H H -0.2309 0.0346 0.2040 0.093 Uiso 1 1 calc R
H04I H -0.2428 0.0945 0.1694 0.093 Uiso 1 1 calc R
C40 C -0.2234(4) 0.0320(2) 0.1011(3) 0.1052(17) Uani 1 1 d .
H05G H -0.2964 0.0258 0.0865 0.158 Uiso 1 1 calc R
H05H H -0.1878 -0.0037 0.1032 0.158 Uiso 1 1 calc R
H05I H -0.1988 0.0564 0.0684 0.158 Uiso 1 1 calc R
C41 C -0.0500(3) 0.12063(16) 0.16417(19) 0.0515(10) Uani 1 1 d .
C42 C -0.0963(3) 0.15094(17) 0.1082(2) 0.0602(11) Uani 1 1 d .
H026 H -0.1667 0.1509 0.0899 0.072 Uiso 1 1 calc R
C43 C -0.0209(3) 0.18250(17) 0.0824(2) 0.0573(10) Uani 1 1 d .
H013 H -0.0324 0.2068 0.0443 0.069 Uiso 1 1 calc R
C44 C 0.0705(3) 0.17110(16) 0.12270(19) 0.0511(10) Uani 1 1 d .
N1 N 0.1627(2) 0.05360(14) 0.43829(16) 0.0601(9) Uani 1 1 d .
N2 N 0.2735(3) -0.00757(14) 0.34972(17) 0.0588(9) Uani 1 1 d D
N3 N 0.3263(2) 0.04214(14) 0.20380(16) 0.0570(9) Uani 1 1 d D
N4 N 0.2545(2) 0.14732(13) 0.14637(15) 0.0535(8) Uani 1 1 d .
N5 N 0.3169(2) 0.20274(14) 0.27683(17) 0.0545(8) Uani 1 1 d D
N6 N 0.2779(2) 0.15146(14) 0.42704(16) 0.0564(9) Uani 1 1 d D
N7 N 0.0058(3) 0.08881(14) 0.32745(17) 0.0586(9) Uani 1 1 d D
N8 N 0.0530(2) 0.13427(14) 0.17337(16) 0.0521(8) Uani 1 1 d D
F1 F 0.20649(15) 0.10027(8) 0.29130(10) 0.0574(6) Uani 1 1 d .
H2 H 0.256(3) 0.0268(10) 0.3334(19) 0.069 Uiso 1 1 d D
H3 H 0.289(3) 0.0616(15) 0.2297(17) 0.069 Uiso 1 1 d D
H5 H 0.274(2) 0.1730(12) 0.2795(19) 0.069 Uiso 1 1 d D
H6 H 0.246(2) 0.1400(15) 0.3843(13) 0.069 Uiso 1 1 d D
H7 H 0.0706(18) 0.0900(16) 0.3181(19) 0.069 Uiso 1 1 d D
H8 H 0.104(2) 0.1214(15) 0.2071(15) 0.069 Uiso 1 1 d D
C46 C 0.1101(3) 0.77791(18) 0.2554(2) 0.0635(11) Uani 1 1 d .
H05T H 0.0557 0.7850 0.2157 0.076 Uiso 1 1 calc R
H05U H 0.1061 0.7382 0.2676 0.076 Uiso 1 1 calc R
C47 C 0.0884(3) 0.81359(19) 0.3161(2) 0.0725(12) Uani 1 1 d .
H06C H 0.1258 0.7979 0.3593 0.087 Uiso 1 1 calc R
H06D H 0.1129 0.8520 0.3117 0.087 Uiso 1 1 calc R
C48 C -0.0246(3) 0.81485(19) 0.3183(2) 0.0708(12) Uani 1 1 d .
H05P H -0.0504 0.7762 0.3174 0.085 Uiso 1 1 calc R
H05Q H -0.0609 0.8340 0.2771 0.085 Uiso 1 1 calc R
C49 C -0.0482(4) 0.8447(2) 0.3820(3) 0.1055(17) Uani 1 1 d .
H06K H -0.1216 0.8445 0.3808 0.158 Uiso 1 1 calc R
H06L H -0.0241 0.8831 0.3827 0.158 Uiso 1 1 calc R
H06M H -0.0141 0.8253 0.4230 0.158 Uiso 1 1 calc R
C50 C 0.2234(3) 0.74424(19) 0.1779(2) 0.0696(12) Uani 1 1 d .
H05V H 0.2174 0.7068 0.1973 0.084 Uiso 1 1 calc R
H05W H 0.1656 0.7491 0.1398 0.084 Uiso 1 1 calc R
C51 C 0.3227(3) 0.7466(2) 0.1491(3) 0.0910(15) Uani 1 1 d .
H06G H 0.3811 0.7389 0.1860 0.109 Uiso 1 1 calc R
H06H H 0.3313 0.7842 0.1310 0.109 Uiso 1 1 calc R
C52 C 0.3195(4) 0.7030(3) 0.0917(3) 0.118(2) Uani 1 1 d .
H06N H 0.2980 0.6666 0.1075 0.142 Uiso 1 1 calc R
H06O H 0.2688 0.7145 0.0517 0.142 Uiso 1 1 calc R
C53 C 0.4227(7) 0.6966(4) 0.0709(4) 0.190(3) Uani 1 1 d .
H07D H 0.4186 0.6680 0.0355 0.284 Uiso 1 1 calc R
H07E H 0.4731 0.6857 0.1105 0.284 Uiso 1 1 calc R
H07F H 0.4426 0.7321 0.0531 0.284 Uiso 1 1 calc R
C54 C 0.2195(3) 0.84821(18) 0.2058(2) 0.0738(12) Uani 1 1 d .
H06A H 0.2155 0.8746 0.2431 0.089 Uiso 1 1 calc R
H06B H 0.2864 0.8534 0.1924 0.089 Uiso 1 1 calc R
C55 C 0.1365(4) 0.8635(2) 0.1445(3) 0.0915(15) Uani 1 1 d .
H06I H 0.1373 0.8361 0.1076 0.110 Uiso 1 1 calc R
H06J H 0.0694 0.8613 0.1583 0.110 Uiso 1 1 calc R
C56 C 0.1511(4) 0.9216(2) 0.1176(3) 0.1130(19) Uani 1 1 d .
H06U H 0.2170 0.9231 0.1020 0.136 Uiso 1 1 calc R
H06V H 0.1538 0.9486 0.1552 0.136 Uiso 1 1 calc R
C57 C 0.0656(5) 0.9394(3) 0.0577(3) 0.126(2) Uani 1 1 d .
H07A H 0.0795 0.9769 0.0427 0.189 Uiso 1 1 calc R
H07B H 0.0002 0.9391 0.0729 0.189 Uiso 1 1 calc R
H07C H 0.0633 0.9134 0.0197 0.189 Uiso 1 1 calc R
C58 C 0.3019(3) 0.7824(2) 0.2943(2) 0.0730(13) Uani 1 1 d .
H05R H 0.2914 0.8098 0.3292 0.088 Uiso 1 1 calc R
H05S H 0.3656 0.7925 0.2789 0.088 Uiso 1 1 calc R
C59 C 0.3163(3) 0.7250(2) 0.3281(2) 0.0864(14) Uani 1 1 d .
H06E H 0.2498 0.7108 0.3354 0.104 Uiso 1 1 calc R
H06F H 0.3430 0.6988 0.2976 0.104 Uiso 1 1 calc R
C60 C 0.3892(4) 0.7276(3) 0.3963(3) 0.1044(18) Uani 1 1 d .
H06P H 0.3605 0.7530 0.4268 0.125 Uiso 1 1 calc R
H06Q H 0.4539 0.7440 0.3887 0.125 Uiso 1 1 calc R
C61 C 0.4123(4) 0.6710(3) 0.4329(3) 0.129(2) Uani 1 1 d .
H06R H 0.4589 0.6768 0.4762 0.193 Uiso 1 1 calc R
H06S H 0.4436 0.6460 0.4041 0.193 Uiso 1 1 calc R
H06T H 0.3491 0.6546 0.4416 0.193 Uiso 1 1 calc R
N9 N 0.2144(2) 0.78827(14) 0.23352(17) 0.0623(9) Uani 1 1 d .

loop_
_atom_site_aniso_label
_atom_site_aniso_U_11
_atom_site_aniso_U_22
_atom_site_aniso_U_33
_atom_site_aniso_U_23
_atom_site_aniso_U_13
_atom_site_aniso_U_12
C1 0.086(3) 0.066(3) 0.063(3) 0.015(2) 0.020(2) 0.000(3)
C2 0.076(3) 0.055(3) 0.054(3) 0.009(2) 0.010(2) -0.005(2)
C3 0.084(3) 0.055(3) 0.071(3) 0.012(2) 0.008(3) -0.009(2)
C4 0.080(3) 0.050(3) 0.076(3) 0.009(2) 0.005(3) 0.007(2)
C5 0.065(3) 0.055(3) 0.057(3) -0.002(2) -0.002(2) -0.001(2)
C6 0.058(2) 0.054(3) 0.070(3) 0.007(2) 0.004(2) 0.005(2)
C7 0.077(3) 0.072(3) 0.070(3) 0.007(2) 0.000(2) -0.011(2)
C8 0.129(4) 0.097(4) 0.087(4) 0.007(3) -0.030(3) -0.023(3)
C9 0.069(3) 0.087(4) 0.102(4) 0.022(3) 0.015(3) 0.017(3)
C10 0.073(3) 0.127(5) 0.159(6) 0.034(4) 0.028(4) 0.013(3)
C11 0.062(3) 0.060(3) 0.066(3) 0.001(2) 0.010(2) 0.010(2)
C12 0.095(4) 0.084(4) 0.083(4) -0.013(3) 0.024(3) 0.031(3)
C13 0.095(3) 0.100(4) 0.060(3) -0.005(3) 0.027(3) 0.017(3)
C14 0.067(3) 0.068(3) 0.043(3) 0.003(2) 0.014(2) 0.007(2)
C15 0.074(3) 0.078(3) 0.043(2) 0.003(2) 0.010(2) 0.007(2)
C16 0.054(2) 0.077(3) 0.054(3) 0.012(2) 0.021(2) 0.003(2)
C45 0.061(3) 0.072(3) 0.053(3) 0.014(2) 0.011(2) 0.003(2)
C17 0.048(2) 0.067(3) 0.053(3) 0.007(2) 0.007(2) -0.003(2)
C18 0.053(3) 0.085(4) 0.077(3) 0.012(3) 0.014(2) -0.011(2)
C19 0.066(3) 0.067(3) 0.090(4) -0.004(3) 0.005(3) -0.010(2)
C20 0.054(2) 0.056(3) 0.060(3) -0.001(2) -0.002(2) -0.003(2)
C21 0.057(2) 0.055(3) 0.053(3) -0.008(2) 0.001(2) 0.009(2)
C22 0.110(4) 0.064(3) 0.077(3) -0.003(3) 0.005(3) 0.016(3)
C23 0.153(5) 0.067(3) 0.113(4) -0.003(3) 0.008(4) 0.028(3)
C24 0.057(3) 0.085(3) 0.056(3) 0.008(2) 0.004(2) 0.018(2)
C25 0.077(3) 0.121(4) 0.077(3) 0.011(3) 0.019(3) 0.033(3)
C26 0.054(2) 0.057(3) 0.050(3) -0.003(2) -0.0036(19) 0.007(2)
C27 0.078(3) 0.069(3) 0.057(3) -0.011(2) -0.014(2) 0.009(2)
C28 0.082(3) 0.079(3) 0.048(3) -0.001(3) -0.008(2) 0.012(3)
C29 0.069(3) 0.066(3) 0.043(3) 0.001(2) -0.003(2) 0.013(2)
C30 0.089(3) 0.072(3) 0.049(3) 0.009(2) 0.008(2) 0.012(3)
C31 0.083(3) 0.086(3) 0.050(3) 0.000(2) 0.025(2) 0.000(3)
C32 0.075(3) 0.062(3) 0.052(3) 0.004(2) 0.024(2) 0.006(2)
C33 0.070(3) 0.085(3) 0.069(3) 0.010(3) 0.032(3) 0.007(2)
C34 0.052(2) 0.078(3) 0.072(3) 0.013(2) 0.021(2) 0.008(2)
C35 0.053(2) 0.050(2) 0.064(3) 0.003(2) 0.016(2) -0.0001(19)
C36 0.058(2) 0.053(2) 0.053(3) -0.002(2) 0.012(2) -0.0042(19)
C37 0.096(3) 0.050(3) 0.069(3) -0.010(2) 0.022(3) 0.001(2)
C38 0.135(4) 0.050(3) 0.105(4) 0.005(3) 0.021(3) -0.007(3)
C39 0.064(3) 0.081(3) 0.086(3) 0.005(3) 0.009(2) -0.022(2)
C40 0.112(4) 0.101(4) 0.092(4) -0.013(3) -0.011(3) -0.032(3)
C41 0.052(2) 0.053(3) 0.051(3) -0.005(2) 0.011(2) -0.0029(19)
C42 0.049(2) 0.070(3) 0.058(3) -0.003(2) -0.001(2) 0.005(2)
C43 0.056(2) 0.062(3) 0.052(3) 0.011(2) 0.005(2) 0.001(2)
C44 0.053(2) 0.058(3) 0.044(2) 0.006(2) 0.0129(19) -0.0045(19)
N1 0.068(2) 0.063(2) 0.049(2) 0.0050(17) 0.0104(18) 0.0039(18)
N2 0.069(2) 0.053(2) 0.054(2) 0.0124(18) 0.0089(18) 0.003(2)
N3 0.062(2) 0.064(2) 0.046(2) -0.0016(18) 0.0133(16) 0.0100(18)
N4 0.0526(19) 0.064(2) 0.0453(19) 0.0037(17) 0.0122(15) 0.0029(17)
N5 0.055(2) 0.055(2) 0.054(2) 0.0004(19) 0.0092(17) -0.0067(16)
N6 0.063(2) 0.060(2) 0.041(2) -0.0040(18) -0.0028(16) 0.0067(17)
N7 0.058(2) 0.068(2) 0.054(2) -0.0010(17) 0.0222(19) -0.0044(18)
N8 0.053(2) 0.058(2) 0.044(2) 0.0057(17) 0.0068(15) 0.0003(16)
F1 0.0633(13) 0.0635(14) 0.0460(12) 0.0066(11) 0.0115(10) 0.0005(11)
C46 0.048(2) 0.073(3) 0.069(3) -0.001(2) 0.009(2) -0.007(2)
C47 0.074(3) 0.078(3) 0.067(3) -0.012(2) 0.014(2) -0.008(2)
C48 0.072(3) 0.069(3) 0.075(3) -0.003(2) 0.023(2) 0.000(2)
C49 0.133(4) 0.099(4) 0.097(4) -0.021(3) 0.051(4) 0.005(3)
C50 0.064(3) 0.078(3) 0.068(3) -0.015(2) 0.015(2) -0.008(2)
C51 0.069(3) 0.118(4) 0.091(4) -0.018(3) 0.027(3) -0.009(3)
C52 0.093(4) 0.140(5) 0.141(5) -0.048(4) 0.075(4) -0.025(4)
C53 0.208(9) 0.182(8) 0.186(8) -0.032(6) 0.056(7) -0.028(7)
C54 0.074(3) 0.068(3) 0.081(3) 0.001(3) 0.018(3) -0.014(2)
C55 0.096(4) 0.082(4) 0.094(4) 0.008(3) 0.010(3) -0.007(3)
C56 0.123(5) 0.084(4) 0.135(5) 0.017(4) 0.034(4) 0.003(3)
C57 0.179(6) 0.114(5) 0.082(4) 0.013(3) 0.017(4) 0.035(4)
C58 0.055(3) 0.086(4) 0.075(3) -0.007(3) 0.004(2) -0.011(2)
C59 0.073(3) 0.100(4) 0.081(3) 0.003(3) 0.001(3) -0.003(3)
C60 0.075(3) 0.144(5) 0.087(4) 0.017(4) -0.005(3) -0.006(3)
C61 0.078(4) 0.173(6) 0.123(5) 0.051(5) -0.012(3) -0.014(4)
N9 0.051(2) 0.069(2) 0.065(2) -0.0113(19) 0.0056(17) -0.0106(17)

loop_
_atom_type_symbol
_atom_type_description
_atom_type_scat_dispersion_real
_atom_type_scat_dispersion_imag
_atom_type_scat_source
C C 0.0033 0.0016 'International Tables Vol C Tables 4.2.6.8 and 6.1.1.4'
H H 0.0000 0.0000 'International Tables Vol C Tables 4.2.6.8 and 6.1.1.4'
N N 0.0061 0.0033 'International Tables Vol C Tables 4.2.6.8 and 6.1.1.4'
F F 0.0171 0.0103 'International Tables Vol C Tables 4.2.6.8 and 6.1.1.4'

loop_
_geom_angle_atom_site_label_1
_geom_angle_atom_site_label_2
_geom_angle_atom_site_label_3
_geom_angle
N1 C1 C2 110.9(3)
N1 C1 H04C 109.5
C2 C1 H04C 109.5
N1 C1 H04D 109.5
C2 C1 H04D 109.5
H04C C1 H04D 108.0
N2 C2 C3 107.2(4)
N2 C2 C1 121.4(4)
C3 C2 C1 130.9(4)
C2 C3 C4 107.7(4)
C2 C3 H033 126.2
C4 C3 H033 126.2
C5 C4 C3 108.7(4)
C5 C4 H040 125.7
C3 C4 H040 125.7
C4 C5 N2 105.5(4)
C4 C5 C6 131.0(4)
N2 C5 C6 122.5(4)
C11 C6 C5 113.4(3)
C11 C6 C7 107.8(3)
C5 C6 C7 108.0(3)
C11 C6 C9 109.9(4)
C5 C6 C9 107.3(3)
C7 C6 C9 110.4(3)
C8 C7 C6 114.7(4)
C8 C7 H04A 108.6
C6 C7 H04A 108.6
C8 C7 H04B 108.6
C6 C7 H04B 108.6
H04A C7 H04B 107.6
C7 C8 H05A 109.5
C7 C8 H05B 109.5
H05A C8 H05B 109.5
C7 C8 H05C 109.5
H05A C8 H05C 109.5
H05B C8 H05C 109.5
C10 C9 C6 116.4(4)
C10 C9 H04J 108.2
C6 C9 H04J 108.2
C10 C9 H04K 108.2
C6 C9 H04K 108.2
H04J C9 H04K 107.4
C9 C10 H05M 109.5
C9 C10 H05N 109.5
H05M C10 H05N 109.5
C9 C10 H05O 109.5
H05M C10 H05O 109.5
H05N C10 H05O 109.5
N3 C11 C12 104.8(4)
N3 C11 C6 122.4(4)
C12 C11 C6 132.1(4)
C11 C12 C13 109.2(4)
C11 C12 H047 125.4
C13 C12 H047 125.4
C14 C13 C12 107.6(4)
C14 C13 H045 126.2
C12 C13 H045 126.2
C13 C14 N3 107.0(4)
C13 C14 C15 131.7(4)
N3 C14 C15 121.2(4)
N4 C15 C14 110.8(3)
N4 C15 H01C 109.5
C14 C15 H01C 109.5
N4 C15 H01D 109.5
C14 C15 H01D 109.5
H01C C15 H01D 108.1
N4 C16 C17 110.6(3)
N4 C16 H01A 109.5
C17 C16 H01A 109.5
N4 C16 H01B 109.5
C17 C16 H01B 109.5
H01A C16 H01B 108.1
N4 C45 C44 111.8(3)
N4 C45 H01E 109.2
C44 C45 H01E 109.2
N4 C45 H01F 109.2
C44 C45 H01F 109.2
H01E C45 H01F 107.9
C18 C17 N5 107.2(4)
C18 C17 C16 131.2(4)
N5 C17 C16 121.5(4)
C17 C18 C19 107.5(4)
C17 C18 H043 126.3
C19 C18 H043 126.3
C20 C19 C18 108.5(4)
C20 C19 H034 125.7
C18 C19 H034 125.7
C19 C20 N5 105.8(4)
C19 C20 C21 131.7(4)
N5 C20 C21 122.4(4)
C20 C21 C26 114.5(3)
C20 C21 C24 108.2(3)
C26 C21 C24 107.2(3)
C20 C21 C22 108.5(4)
C26 C21 C22 107.9(3)
C24 C21 C22 110.6(3)
C23 C22 C21 116.6(4)
C23 C22 H04L 108.1
C21 C22 H04L 108.1
C23 C22 H04M 108.1
C21 C22 H04M 108.1
H04L C22 H04M 107.3
C22 C23 H05J 109.5
C22 C23 H05K 109.5
H05J C23 H05K 109.5
C22 C23 H05L 109.5
H05J C23 H05L 109.5
H05K C23 H05L 109.5
C25 C24 C21 114.5(3)
C25 C24 H03C 108.6
C21 C24 H03C 108.6
C25 C24 H03D 108.6
C21 C24 H03D 108.6
H03C C24 H03D 107.6
C24 C25 H04E 109.5
C24 C25 H04F 109.5
H04E C25 H04F 109.5
C24 C25 H04G 109.5
H04E C25 H04G 109.5
H04F C25 H04G 109.5
N6 C26 C27 106.3(4)
N6 C26 C21 121.2(3)
C27 C26 C21 131.1(4)
C26 C27 C28 108.2(4)
C26 C27 H028 125.9
C28 C27 H028 125.9
C29 C28 C27 108.0(4)
C29 C28 H035 126.0
C27 C28 H035 126.0
C28 C29 N6 106.7(4)
C28 C29 C30 132.8(4)
N6 C29 C30 120.3(4)
N1 C30 C29 110.5(3)
N1 C30 H03E 109.6
C29 C30 H03E 109.6
N1 C30 H03F 109.6
C29 C30 H03F 109.6
H03E C30 H03F 108.1
N1 C31 C32 112.1(3)
N1 C31 H03A 109.2
C32 C31 H03A 109.2
N1 C31 H03B 109.2
C32 C31 H03B 109.2
H03A C31 H03B 107.9
C33 C32 N7 107.1(4)
C33 C32 C31 131.7(4)
N7 C32 C31 121.1(4)
C32 C33 C34 108.1(4)
C32 C33 H032 125.9
C34 C33 H032 125.9
C35 C34 C33 108.1(4)
C35 C34 H038 125.9
C33 C34 H038 125.9
N7 C35 C34 106.5(4)
N7 C35 C36 121.4(3)
C34 C35 C36 130.6(4)
C41 C36 C35 113.6(3)
C41 C36 C37 108.4(3)
C35 C36 C37 107.5(3)
C41 C36 C39 109.6(3)
C35 C36 C39 108.2(3)
C37 C36 C39 109.6(3)
C38 C37 C36 115.0(4)
C38 C37 H02A 108.5
C36 C37 H02A 108.5
C38 C37 H02B 108.5
C36 C37 H02B 108.5
H02A C37 H02B 107.5
C37 C38 H05D 109.5
C37 C38 H05E 109.5
H05D C38 H05E 109.5
C37 C38 H05F 109.5
H05D C38 H05F 109.5
H05E C38 H05F 109.5
C40 C39 C36 117.6(4)
C40 C39 H04H 107.9
C36 C39 H04H 107.9
C40 C39 H04I 107.9
C36 C39 H04I 107.9
H04H C39 H04I 107.2
C39 C40 H05G 109.5
C39 C40 H05H 109.5
H05G C40 H05H 109.5
C39 C40 H05I 109.5
H05G C40 H05I 109.5
H05H C40 H05I 109.5
C42 C41 N8 105.6(3)
C42 C41 C36 131.8(4)
N8 C41 C36 121.9(3)
C41 C42 C43 109.2(3)
C41 C42 H026 125.4
C43 C42 H026 125.4
C44 C43 C42 107.3(3)
C44 C43 H013 126.3
C42 C43 H013 126.3
C43 C44 N8 107.6(3)
C43 C44 C45 132.3(4)
N8 C44 C45 120.1(3)
C1 N1 C31 113.1(3)
C1 N1 C30 112.1(3)
C31 N1 C30 112.6(3)
C2 N2 C5 111.0(4)
C2 N2 H2 123(3)
C5 N2 H2 125(2)
C14 N3 C11 111.3(3)
C14 N3 H3 121(2)
C11 N3 H3 128(3)
C16 N4 C15 113.3(3)
C16 N4 C45 112.0(3)
C15 N4 C45 112.5(3)
C17 N5 C20 111.0(3)
C17 N5 H5 124(2)
C20 N5 H5 125(2)
C26 N6 C29 110.7(3)
C26 N6 H6 120(2)
C29 N6 H6 129(2)
C35 N7 C32 110.1(3)
C35 N7 H7 128(2)
C32 N7 H7 122(2)
C44 N8 C41 110.3(3)
C44 N8 H8 123(2)
C41 N8 H8 127(2)
C47 C46 N9 115.8(3)
C47 C46 H05T 108.3
N9 C46 H05T 108.3
C47 C46 H05U 108.3
N9 C46 H05U 108.3
H05T C46 H05U 107.4
C48 C47 C46 111.2(3)
C48 C47 H06C 109.4
C46 C47 H06C 109.4
C48 C47 H06D 109.4
C46 C47 H06D 109.4
H06C C47 H06D 108.0
C47 C48 C49 112.8(4)
C47 C48 H05P 109.0
C49 C48 H05P 109.0
C47 C48 H05Q 109.0
C49 C48 H05Q 109.0
H05P C48 H05Q 107.8
C48 C49 H06K 109.5
C48 C49 H06L 109.5
H06K C49 H06L 109.5
C48 C49 H06M 109.5
H06K C49 H06M 109.5
H06L C49 H06M 109.5
C51 C50 N9 115.3(3)
C51 C50 H05V 108.5
N9 C50 H05V 108.5
C51 C50 H05W 108.5
N9 C50 H05W 108.5
H05V C50 H05W 107.5
C50 C51 C52 110.0(4)
C50 C51 H06G 109.7
C52 C51 H06G 109.7
C50 C51 H06H 109.7
C52 C51 H06H 109.7
H06G C51 H06H 108.2
C53 C52 C51 111.5(5)
C53 C52 H06N 109.3
C51 C52 H06N 109.3
C53 C52 H06O 109.3
C51 C52 H06O 109.3
H06N C52 H06O 108.0
C52 C53 H07D 109.5
C52 C53 H07E 109.5
H07D C53 H07E 109.5
C52 C53 H07F 109.5
H07D C53 H07F 109.5
H07E C53 H07F 109.5
C55 C54 N9 115.6(3)
C55 C54 H06A 108.4
N9 C54 H06A 108.4
C55 C54 H06B 108.4
N9 C54 H06B 108.4
H06A C54 H06B 107.4
C56 C55 C54 112.2(4)
C56 C55 H06I 109.2
C54 C55 H06I 109.2
C56 C55 H06J 109.2
C54 C55 H06J 109.2
H06I C55 H06J 107.9
C55 C56 C57 113.5(5)
C55 C56 H06U 108.9
C57 C56 H06U 108.9
C55 C56 H06V 108.9
C57 C56 H06V 108.9
H06U C56 H06V 107.7
C56 C57 H07A 109.5
C56 C57 H07B 109.5
H07A C57 H07B 109.5
C56 C57 H07C 109.5
H07A C57 H07C 109.5
H07B C57 H07C 109.5
N9 C58 C59 116.7(3)
N9 C58 H05R 108.1
C59 C58 H05R 108.1
N9 C58 H05S 108.1
C59 C58 H05S 108.1
H05R C58 H05S 107.3
C60 C59 C58 111.4(4)
C60 C59 H06E 109.3
C58 C59 H06E 109.3
C60 C59 H06F 109.3
C58 C59 H06F 109.3
H06E C59 H06F 108.0
C59 C60 C61 115.2(5)
C59 C60 H06P 108.5
C61 C60 H06P 108.5
C59 C60 H06Q 108.5
C61 C60 H06Q 108.5
H06P C60 H06Q 107.5
C60 C61 H06R 109.5
C60 C61 H06S 109.5
H06R C61 H06S 109.5
C60 C61 H06T 109.5
H06R C61 H06T 109.5
H06S C61 H06T 109.5
C58 N9 C54 106.9(3)
C58 N9 C50 110.8(3)
C54 N9 C50 111.3(3)
C58 N9 C46 111.1(3)
C54 N9 C46 110.5(3)
C50 N9 C46 106.4(3)

loop_
_geom_bond_atom_site_label_1
_geom_bond_atom_site_label_2
_geom_bond_distance
C1 N1 1.457(5)
C1 C2 1.483(5)
C1 H04C 0.9700
C1 H04D 0.9700
C2 N2 1.356(5)
C2 C3 1.361(5)
C3 C4 1.399(5)
C3 H033 0.9300
C4 C5 1.372(5)
C4 H040 0.9300
C5 N2 1.375(5)
C5 C6 1.516(5)
C6 C11 1.510(5)
C6 C7 1.550(6)
C6 C9 1.551(5)
C7 C8 1.544(6)
C7 H04A 0.9700
C7 H04B 0.9700
C8 H05A 0.9600
C8 H05B 0.9600
C8 H05C 0.9600
C9 C10 1.542(6)
C9 H04J 0.9700
C9 H04K 0.9700
C10 H05M 0.9600
C10 H05N 0.9600
C10 H05O 0.9600
C11 N3 1.373(5)
C11 C12 1.378(5)
C12 C13 1.399(6)
C12 H047 0.9300
C13 C14 1.356(5)
C13 H045 0.9300
C14 N3 1.369(5)
C14 C15 1.488(5)
C15 N4 1.465(5)
C15 H01C 0.9700
C15 H01D 0.9700
C16 N4 1.465(4)
C16 C17 1.482(5)
C16 H01A 0.9700
C16 H01B 0.9700
C45 N4 1.468(4)
C45 C44 1.482(5)
C45 H01E 0.9700
C45 H01F 0.9700
C17 C18 1.364(5)
C17 N5 1.368(5)
C18 C19 1.421(6)
C18 H043 0.9300
C19 C20 1.370(5)
C19 H034 0.9300
C20 N5 1.382(5)
C20 C21 1.514(5)
C21 C26 1.517(5)
C21 C24 1.544(5)
C21 C22 1.552(5)
C22 C23 1.533(6)
C22 H04L 0.9700
C22 H04M 0.9700
C23 H05J 0.9600
C23 H05K 0.9600
C23 H05L 0.9600
C24 C25 1.537(5)
C24 H03C 0.9700
C24 H03D 0.9700
C25 H04E 0.9600
C25 H04F 0.9600
C25 H04G 0.9600
C26 N6 1.369(5)
C26 C27 1.371(5)
C27 C28 1.406(6)
C27 H028 0.9300
C28 C29 1.363(5)
C28 H035 0.9300
C29 N6 1.373(5)
C29 C30 1.481(6)
C30 N1 1.471(5)
C30 H03E 0.9700
C30 H03F 0.9700
C31 N1 1.463(5)
C31 C32 1.496(5)
C31 H03A 0.9700
C31 H03B 0.9700
C32 C33 1.352(5)
C32 N7 1.377(5)
C33 C34 1.402(5)
C33 H032 0.9300
C34 C35 1.369(5)
C34 H038 0.9300
C35 N7 1.366(5)
C35 C36 1.521(5)
C36 C41 1.519(5)
C36 C37 1.546(5)
C36 C39 1.551(5)
C37 C38 1.536(5)
C37 H02A 0.9700
C37 H02B 0.9700
C38 H05D 0.9600
C38 H05E 0.9600
C38 H05F 0.9600
C39 C40 1.519(6)
C39 H04H 0.9700
C39 H04I 0.9700
C40 H05G 0.9600
C40 H05H 0.9600
C40 H05I 0.9600
C41 C42 1.355(5)
C41 N8 1.371(4)
C42 C43 1.406(5)
C42 H026 0.9300
C43 C44 1.339(5)
C43 H013 0.9300
C44 N8 1.370(4)
N2 H2 0.89(2)
N3 H3 0.89(2)
N5 H5 0.91(2)
N6 H6 0.90(2)
N7 H7 0.90(2)
N8 H8 0.90(2)
C46 C47 1.526(5)
C46 N9 1.529(5)
C46 H05T 0.9700
C46 H05U 0.9700
C47 C48 1.494(5)
C47 H06C 0.9700
C47 H06D 0.9700
C48 C49 1.513(6)
C48 H05P 0.9700
C48 H05Q 0.9700
C49 H06K 0.9600
C49 H06L 0.9600
C49 H06M 0.9600
C50 C51 1.514(5)
C50 N9 1.525(5)
C50 H05V 0.9700
C50 H05W 0.9700
C51 C52 1.519(6)
C51 H06G 0.9700
C51 H06H 0.9700
C52 C53 1.494(8)
C52 H06N 0.9700
C52 H06O 0.9700
C53 H07D 0.9600
C53 H07E 0.9600
C53 H07F 0.9600
C54 C55 1.511(6)
C54 N9 1.520(5)
C54 H06A 0.9700
C54 H06B 0.9700
C55 C56 1.493(6)
C55 H06I 0.9700
C55 H06J 0.9700
C56 C57 1.528(7)
C56 H06U 0.9700
C56 H06V 0.9700
C57 H07A 0.9600
C57 H07B 0.9600
C57 H07C 0.9600
C58 N9 1.502(5)
C58 C59 1.504(6)
C58 H05R 0.9700
C58 H05S 0.9700
C59 C60 1.495(6)
C59 H06E 0.9700
C59 H06F 0.9700
C60 C61 1.518(7)
C60 H06P 0.9700
C60 H06Q 0.9700
C61 H06R 0.9600
C61 H06S 0.9600
C61 H06T 0.9600

loop_
_geom_hbond_atom_site_label_D
_geom_hbond_atom_site_label_H
_geom_hbond_atom_site_label_A
_geom_hbond_distance_DH
_geom_hbond_distance_HA
_geom_hbond_distance_DA
_geom_hbond_angle_DHA
N2 H2 F1 0.89(2) 1.98(2) 2.860(4) 175(4)
N3 H3 F1 0.89(2) 1.99(2) 2.878(4) 176(4)
N5 H5 F1 0.91(2) 1.96(2) 2.859(4) 169(3)
N6 H6 F1 0.90(2) 2.03(2) 2.914(4) 165(3)
N7 H7 F1 0.90(2) 1.97(2) 2.867(4) 174(4)
N8 H8 F1 0.90(2) 1.99(2) 2.889(4) 172(3)

loop_
_geom_torsion_atom_site_label_1
_geom_torsion_atom_site_label_2
_geom_torsion_atom_site_label_3
_geom_torsion_atom_site_label_4
_geom_torsion
N1 C1 C2 N2 -40.6(5)
N1 C1 C2 C3 129.8(5)
N2 C2 C3 C4 1.0(5)
C1 C2 C3 C4 -170.5(4)
C2 C3 C4 C5 -0.3(5)
C3 C4 C5 N2 -0.5(4)
C3 C4 C5 C6 168.3(4)
C4 C5 C6 C11 128.8(4)
N2 C5 C6 C11 -64.0(5)
C4 C5 C6 C7 -111.7(5)
N2 C5 C6 C7 55.4(5)
C4 C5 C6 C9 7.3(6)
N2 C5 C6 C9 174.5(4)
C11 C6 C7 C8 -178.3(4)
C5 C6 C7 C8 58.8(5)
C9 C6 C7 C8 -58.2(5)
C11 C6 C9 C10 69.6(5)
C5 C6 C9 C10 -166.7(4)
C7 C6 C9 C10 -49.2(6)
C5 C6 C11 N3 71.0(5)
C7 C6 C11 N3 -48.6(5)
C9 C6 C11 N3 -169.0(4)
C5 C6 C11 C12 -120.4(5)
C7 C6 C11 C12 120.0(5)
C9 C6 C11 C12 -0.4(6)
N3 C11 C12 C13 2.1(5)
C6 C11 C12 C13 -167.9(4)
C11 C12 C13 C14 -1.4(6)
C12 C13 C14 N3 0.1(5)
C12 C13 C14 C15 176.3(4)
C13 C14 C15 N4 -143.5(5)
N3 C14 C15 N4 32.3(5)
N4 C16 C17 C18 -137.3(4)
N4 C16 C17 N5 39.7(5)
N5 C17 C18 C19 -0.4(4)
C16 C17 C18 C19 176.9(4)
C17 C18 C19 C20 -0.7(5)
C18 C19 C20 N5 1.5(4)
C18 C19 C20 C21 -173.8(4)
C19 C20 C21 C26 -121.0(5)
N5 C20 C21 C26 64.3(4)
C19 C20 C21 C24 119.6(5)
N5 C20 C21 C24 -55.1(5)
C19 C20 C21 C22 -0.4(6)
N5 C20 C21 C22 -175.1(3)
C20 C21 C22 C23 70.5(5)
C26 C21 C22 C23 -164.9(4)
C24 C21 C22 C23 -48.0(5)
C20 C21 C24 C25 -178.5(4)
C26 C21 C24 C25 57.6(4)
C22 C21 C24 C25 -59.8(5)
C20 C21 C26 N6 -72.4(5)
C24 C21 C26 N6 47.6(5)
C22 C21 C26 N6 166.7(4)
C20 C21 C26 C27 123.5(5)
C24 C21 C26 C27 -116.4(5)
C22 C21 C26 C27 2.6(6)
N6 C26 C27 C28 -2.1(4)
C21 C26 C27 C28 163.7(4)
C26 C27 C28 C29 1.0(5)
C27 C28 C29 N6 0.5(5)
C27 C28 C29 C30 -174.4(4)
C28 C29 C30 N1 141.7(4)
N6 C29 C30 N1 -32.7(5)
N1 C31 C32 C33 147.0(4)
N1 C31 C32 N7 -28.5(5)
N7 C32 C33 C34 1.3(5)
C31 C32 C33 C34 -174.8(4)
C32 C33 C34 C35 -0.1(5)
C33 C34 C35 N7 -1.1(5)
C33 C34 C35 C36 164.6(4)
N7 C35 C36 C41 -74.0(4)
C34 C35 C36 C41 122.0(4)
N7 C35 C36 C37 45.9(5)
C34 C35 C36 C37 -118.1(4)
N7 C35 C36 C39 164.1(3)
C34 C35 C36 C39 0.1(6)
C41 C36 C37 C38 -177.9(3)
C35 C36 C37 C38 59.0(4)
C39 C36 C37 C38 -58.4(5)
C41 C36 C39 C40 68.2(5)
C35 C36 C39 C40 -167.5(4)
C37 C36 C39 C40 -50.6(5)
C35 C36 C41 C42 -119.6(4)
C37 C36 C41 C42 121.1(4)
C39 C36 C41 C42 1.5(6)
C35 C36 C41 N8 71.3(4)
C37 C36 C41 N8 -48.1(5)
C39 C36 C41 N8 -167.6(3)
N8 C41 C42 C43 1.1(4)
C36 C41 C42 C43 -169.4(4)
C41 C42 C43 C44 0.0(5)
C42 C43 C44 N8 -1.1(4)
C42 C43 C44 C45 179.4(4)
N4 C45 C44 C43 -148.0(4)
N4 C45 C44 N8 32.5(5)
C2 C1 N1 C31 170.9(3)
C2 C1 N1 C30 -60.4(4)
C32 C31 N1 C1 -67.3(4)
C32 C31 N1 C30 164.3(3)
C29 C30 N1 C1 164.2(3)
C29 C30 N1 C31 -66.9(4)
C3 C2 N2 C5 -1.3(4)
C1 C2 N2 C5 171.1(4)
C4 C5 N2 C2 1.1(4)
C6 C5 N2 C2 -168.9(3)
C13 C14 N3 C11 1.3(5)
C15 C14 N3 C11 -175.4(4)
C12 C11 N3 C14 -2.1(5)
C6 C11 N3 C14 169.2(4)
C17 C16 N4 C15 -168.3(3)
C17 C16 N4 C45 63.2(4)
C14 C15 N4 C16 63.1(4)
C14 C15 N4 C45 -168.7(3)
C44 C45 N4 C16 -163.3(3)
C44 C45 N4 C15 67.8(4)
C18 C17 N5 C20 1.4(4)
C16 C17 N5 C20 -176.2(3)
C19 C20 N5 C17 -1.8(4)
C21 C20 N5 C17 174.0(3)
C27 C26 N6 C29 2.5(4)
C21 C26 N6 C29 -165.0(3)
C28 C29 N6 C26 -1.9(4)
C30 C29 N6 C26 173.8(4)
C34 C35 N7 C32 2.0(4)
C36 C35 N7 C32 -165.4(3)
C33 C32 N7 C35 -2.0(5)
C31 C32 N7 C35 174.5(4)
C43 C44 N8 C41 1.9(4)
C45 C44 N8 C41 -178.6(3)
C42 C41 N8 C44 -1.8(4)
C36 C41 N8 C44 169.8(3)
N9 C46 C47 C48 161.2(3)
C46 C47 C48 C49 174.0(4)
N9 C50 C51 C52 -176.9(4)
C50 C51 C52 C53 -169.7(5)
N9 C54 C55 C56 -176.3(4)
C54 C55 C56 C57 -177.4(4)
N9 C58 C59 C60 -167.5(4)
C58 C59 C60 C61 -177.4(4)
C59 C58 N9 C54 -176.6(4)
C59 C58 N9 C50 -55.3(5)
C59 C58 N9 C46 62.8(5)
C55 C54 N9 C58 -179.1(4)
C55 C54 N9 C50 59.8(5)
C55 C54 N9 C46 -58.2(5)
C51 C50 N9 C58 -58.6(5)
C51 C50 N9 C54 60.2(5)
C51 C50 N9 C46 -179.4(4)
C47 C46 N9 C58 53.7(5)
C47 C46 N9 C54 -64.8(4)
C47 C46 N9 C50 174.3(3)
